data_4508997
loop_
_publ_author_name
'Jayasankar, Adivaraha'
'Reddy, L. Sreenivas'
'Bethune, Sarah J.'
'Rodr\'iguez-Hornedo, Na\'ir'

_publ_section_title
;
 Role of Cocrystal and Solution Chemistry on the Formation and Stability
 of Cocrystals with Different Stoichiometry
;
_journal_issue 2
_journal_name_full 'Crystal Growth &amp; Design'
_journal_page_first 889
_journal_paper_doi 10.1021/cg800632r
_journal_volume 9
_journal_year 2009
_chemical_formula_moiety 'C15 H12 N2 O, C7 H7 N O2'
_chemical_formula_sum 'C22 H19 N3 O3'
_chemical_formula_weight 373.40
_chemical_name_systematic
;
 ?
;
_space_group_IT_number 14
_symmetry_cell_setting monoclinic
_symmetry_space_group_name_Hall '-P 2yn'
_symmetry_space_group_name_H-M 'P 1 21/n 1'
_atom_sites_solution_hydrogens geom
_atom_sites_solution_primary direct
_atom_sites_solution_secondary difmap
_audit_creation_method SHELXL-97
_cell_angle_alpha 90.00
_cell_angle_beta 97.7740(10)
_cell_angle_gamma 90.00
_cell_formula_units_Z 4
_cell_length_a 5.1909(4)
_cell_length_b 18.4126(13)
_cell_length_c 19.0481(14)
_cell_measurement_temperature 85(2)
_cell_volume 1803.8(2)
_computing_cell_refinement 'Bruker SAINT'
_computing_data_collection 'Bruker SMART-APEX'
_computing_data_reduction 'Bruker SAINT'
_computing_molecular_graphics 'Bruker SHELXTL'
_computing_publication_material 'Bruker SHELXTL'
_computing_structure_refinement 'Bruker SHELXTL'
_computing_structure_solution 'Bruker SHELXTL'
_diffrn_ambient_temperature 85(2)
_diffrn_measured_fraction_theta_full 0.998
_diffrn_measured_fraction_theta_max 0.998
_diffrn_measurement_device_type 'CCD area detector'
_diffrn_measurement_method 'phi and omega scans'
_diffrn_radiation_monochromator graphite
_diffrn_radiation_source 'fine-focus sealed tube'
_diffrn_radiation_type MoK\a
_diffrn_radiation_wavelength 0.71073
_diffrn_reflns_av_R_equivalents 0.0346
_diffrn_reflns_av_sigmaI/netI 0.0169
_diffrn_reflns_limit_h_max 6
_diffrn_reflns_limit_h_min -6
_diffrn_reflns_limit_k_max 24
_diffrn_reflns_limit_k_min -24
_diffrn_reflns_limit_l_max 25
_diffrn_reflns_limit_l_min -25
_diffrn_reflns_number 44818
_diffrn_reflns_theta_full 28.36
_diffrn_reflns_theta_max 28.36
_diffrn_reflns_theta_min 1.55
_exptl_absorpt_coefficient_mu 0.093
_exptl_absorpt_correction_T_max 0.9861
_exptl_absorpt_correction_T_min 0.9698
_exptl_absorpt_correction_type none
_exptl_absorpt_process_details
;
  Blessing, R. Acta Cryst. (1995) A51 33-38.
  Sheldrick, G.  SADABS (Version 2.10) Bruker/Siemens area
  detector absorption and other corrections, University of
  Gottingen, Germany 2003.
;
_exptl_crystal_colour colorless
_exptl_crystal_density_diffrn 1.375
_exptl_crystal_density_method 'not measured'
_exptl_crystal_description needle
_exptl_crystal_F_000 784
_exptl_crystal_size_max 0.33
_exptl_crystal_size_mid 0.18
_exptl_crystal_size_min 0.15
_refine_diff_density_max 0.355
_refine_diff_density_min -0.202
_refine_diff_density_rms 0.049
_refine_ls_extinction_method none
_refine_ls_goodness_of_fit_ref 1.058
_refine_ls_hydrogen_treatment mixed
_refine_ls_matrix_type full
_refine_ls_number_parameters 273
_refine_ls_number_reflns 4494
_refine_ls_number_restraints 0
_refine_ls_restrained_S_all 1.058
_refine_ls_R_factor_all 0.0460
_refine_ls_R_factor_gt 0.0406
_refine_ls_shift/su_max 0.004
_refine_ls_shift/su_mean 0.001
_refine_ls_structure_factor_coef Fsqd
_refine_ls_weighting_details 'calc w=1/[\s^2^(Fo^2^)+(0.0557P)^2^+0.7460P] where P=(Fo^2^+2Fc^2^)/3'
_refine_ls_weighting_scheme calc
_refine_ls_wR_factor_gt 0.1051
_refine_ls_wR_factor_ref 0.1093
_reflns_number_gt 3995
_reflns_number_total 4494
_reflns_threshold_expression >2sigma(I)
_cod_data_source_file cg800632rsup1.cif
_cod_data_source_block cbzabz
_cod_depositor_comments
;
The following automatic conversions were performed:

'_symmetry_cell_setting' value 'Monoclinic' changed to 'monoclinic'
according to /home/saulius/struct/CIF-dictionaries/cif_core.dic
dictionary named 'cif_core.dic' version 2.4.2 from 2011-04-26.

Automatic conversion script
Id: cif_fix_values 1891 2012-01-12 08:04:46Z andrius 
;
_cod_original_sg_symbol_H-M P2(1)/n
_cod_database_code 4508997

loop_
_symmetry_equiv_pos_as_xyz
'x, y, z'
'-x+1/2, y+1/2, -z+1/2'
'-x, -y, -z'
'x-1/2, -y-1/2, z-1/2'

loop_
_atom_site_label
_atom_site_type_symbol
_atom_site_fract_x
_atom_site_fract_y
_atom_site_fract_z
_atom_site_U_iso_or_equiv
_atom_site_adp_type
_atom_site_occupancy
_atom_site_symmetry_multiplicity
_atom_site_calc_flag
_atom_site_refinement_flags
O1 O 0.84286(16) -0.04338(4) 0.07451(4) 0.01789(18) Uani 1 1 d .
O2 O 0.28077(19) 0.51767(5) 0.05400(5) 0.0261(2) Uani 1 1 d .
O3 O 0.47543(19) 0.59552(5) -0.01214(5) 0.0267(2) Uani 1 1 d .
H3 H 0.569(6) 0.5486(17) -0.0250(16) 0.112(11) Uiso 1 1 d .
N1 N 0.7697(2) 0.06499(6) 0.01956(5) 0.0184(2) Uani 1 1 d .
H1A H 0.877(3) 0.0552(9) -0.0117(8) 0.023(4) Uiso 1 1 d .
H1B H 0.702(4) 0.1084(11) 0.0208(10) 0.042(5) Uiso 1 1 d .
N2 N 0.61715(18) 0.04376(5) 0.12605(5) 0.01495(19) Uani 1 1 d .
N3 N -0.1831(2) 0.81660(6) 0.14783(6) 0.0241(2) Uani 1 1 d .
H3A H -0.168(3) 0.8620(10) 0.1288(9) 0.031(4) Uiso 1 1 d .
H3B H -0.324(3) 0.8066(9) 0.1657(9) 0.031(4) Uiso 1 1 d .
C1 C 0.7493(2) 0.01864(6) 0.07324(6) 0.0145(2) Uani 1 1 d .
C2 C 0.5987(2) -0.00034(6) 0.18734(6) 0.0150(2) Uani 1 1 d .
C3 C 0.3977(2) -0.05033(6) 0.18588(6) 0.0170(2) Uani 1 1 d .
H3C H 0.2756 -0.0556 0.1443 0.020 Uiso 1 1 calc R
C4 C 0.3750(2) -0.09261(6) 0.24507(6) 0.0196(2) Uani 1 1 d .
H4A H 0.2376 -0.1268 0.2441 0.024 Uiso 1 1 calc R
C5 C 0.5544(2) -0.08459(6) 0.30575(6) 0.0205(2) Uani 1 1 d .
H5A H 0.5387 -0.1131 0.3465 0.025 Uiso 1 1 calc R
C6 C 0.7559(2) -0.03512(6) 0.30686(6) 0.0196(2) Uani 1 1 d .
H6A H 0.8800 -0.0310 0.3482 0.024 Uiso 1 1 calc R
C7 C 0.7800(2) 0.00901(6) 0.24801(6) 0.0164(2) Uani 1 1 d .
C8 C 0.9863(2) 0.06373(6) 0.25338(6) 0.0182(2) Uani 1 1 d .
H8A H 1.1456 0.0514 0.2815 0.022 Uiso 1 1 calc R
C9 C 0.9743(2) 0.12954(6) 0.22281(6) 0.0185(2) Uani 1 1 d .
H9A H 1.1267 0.1586 0.2312 0.022 Uiso 1 1 calc R
C10 C 0.7513(2) 0.16144(6) 0.17793(6) 0.0165(2) Uani 1 1 d .
C11 C 0.7118(2) 0.23672(6) 0.17923(6) 0.0203(2) Uani 1 1 d .
H11A H 0.8328 0.2662 0.2083 0.024 Uiso 1 1 calc R
C12 C 0.5003(2) 0.26902(6) 0.13906(6) 0.0216(2) Uani 1 1 d .
H12A H 0.4771 0.3201 0.1411 0.026 Uiso 1 1 calc R
C13 C 0.3219(2) 0.22695(7) 0.09581(7) 0.0211(2) Uani 1 1 d .
H13A H 0.1766 0.2491 0.0683 0.025 Uiso 1 1 calc R
C14 C 0.3575(2) 0.15220(6) 0.09308(6) 0.0187(2) Uani 1 1 d .
H14A H 0.2360 0.1231 0.0637 0.022 Uiso 1 1 calc R
C15 C 0.5709(2) 0.12009(6) 0.13330(6) 0.0153(2) Uani 1 1 d .
C16 C 0.3196(2) 0.58088(6) 0.03386(6) 0.0194(2) Uani 1 1 d .
C17 C 0.1895(2) 0.64283(6) 0.06258(6) 0.0187(2) Uani 1 1 d .
C18 C -0.0028(2) 0.63052(6) 0.10582(6) 0.0204(2) Uani 1 1 d .
H18A H -0.0489 0.5821 0.1160 0.024 Uiso 1 1 calc R
C19 C -0.1265(2) 0.68756(7) 0.13390(6) 0.0214(2) Uani 1 1 d .
H19A H -0.2574 0.6780 0.1631 0.026 Uiso 1 1 calc R
C20 C -0.0613(2) 0.75970(6) 0.11991(6) 0.0191(2) Uani 1 1 d .
C21 C 0.1376(2) 0.77180(6) 0.07823(6) 0.0212(2) Uani 1 1 d .
H21A H 0.1895 0.8201 0.0697 0.025 Uiso 1 1 calc R
C22 C 0.2592(2) 0.71439(7) 0.04940(6) 0.0212(2) Uani 1 1 d .
H22A H 0.3910 0.7236 0.0205 0.025 Uiso 1 1 calc R

loop_
_atom_site_aniso_label
_atom_site_aniso_U_11
_atom_site_aniso_U_22
_atom_site_aniso_U_33
_atom_site_aniso_U_23
_atom_site_aniso_U_13
_atom_site_aniso_U_12
O1 0.0199(4) 0.0136(4) 0.0211(4) -0.0001(3) 0.0062(3) 0.0025(3)
O2 0.0362(5) 0.0159(4) 0.0268(5) 0.0010(3) 0.0062(4) 0.0047(4)
O3 0.0336(5) 0.0221(5) 0.0261(5) -0.0001(4) 0.0110(4) 0.0060(4)
N1 0.0221(5) 0.0154(5) 0.0191(5) 0.0017(4) 0.0074(4) 0.0035(4)
N2 0.0183(5) 0.0107(4) 0.0164(4) 0.0001(3) 0.0042(3) 0.0007(3)
N3 0.0287(6) 0.0150(5) 0.0310(6) 0.0025(4) 0.0132(5) 0.0031(4)
C1 0.0131(5) 0.0140(5) 0.0163(5) -0.0023(4) 0.0013(4) -0.0012(4)
C2 0.0181(5) 0.0103(5) 0.0177(5) -0.0001(4) 0.0059(4) 0.0031(4)
C3 0.0172(5) 0.0132(5) 0.0211(5) -0.0012(4) 0.0039(4) 0.0022(4)
C4 0.0208(6) 0.0130(5) 0.0266(6) 0.0012(4) 0.0084(4) 0.0018(4)
C5 0.0284(6) 0.0139(5) 0.0207(5) 0.0027(4) 0.0088(5) 0.0044(4)
C6 0.0256(6) 0.0147(5) 0.0185(5) 0.0000(4) 0.0023(4) 0.0048(4)
C7 0.0182(5) 0.0121(5) 0.0192(5) -0.0014(4) 0.0042(4) 0.0034(4)
C8 0.0174(5) 0.0173(5) 0.0195(5) -0.0030(4) 0.0013(4) 0.0020(4)
C9 0.0184(5) 0.0164(5) 0.0211(5) -0.0037(4) 0.0041(4) -0.0017(4)
C10 0.0196(5) 0.0132(5) 0.0178(5) -0.0006(4) 0.0063(4) -0.0007(4)
C11 0.0271(6) 0.0134(5) 0.0209(5) -0.0021(4) 0.0054(4) -0.0025(4)
C12 0.0289(6) 0.0122(5) 0.0252(6) 0.0002(4) 0.0093(5) 0.0026(4)
C13 0.0214(6) 0.0169(6) 0.0258(6) 0.0036(4) 0.0063(5) 0.0039(4)
C14 0.0183(5) 0.0168(5) 0.0214(5) 0.0001(4) 0.0041(4) 0.0002(4)
C15 0.0183(5) 0.0116(5) 0.0174(5) 0.0000(4) 0.0070(4) 0.0001(4)
C16 0.0218(6) 0.0167(5) 0.0188(5) 0.0002(4) -0.0003(4) 0.0027(4)
C17 0.0213(5) 0.0159(5) 0.0184(5) 0.0009(4) 0.0013(4) 0.0028(4)
C18 0.0228(6) 0.0138(5) 0.0244(6) 0.0023(4) 0.0027(4) 0.0002(4)
C19 0.0226(6) 0.0183(6) 0.0245(6) 0.0028(4) 0.0078(5) 0.0001(4)
C20 0.0214(5) 0.0160(5) 0.0197(5) 0.0015(4) 0.0028(4) 0.0025(4)
C21 0.0261(6) 0.0141(5) 0.0246(6) 0.0024(4) 0.0072(5) 0.0000(4)
C22 0.0238(6) 0.0185(6) 0.0226(6) 0.0029(4) 0.0074(5) 0.0021(4)

loop_
_atom_type_symbol
_atom_type_description
_atom_type_scat_dispersion_real
_atom_type_scat_dispersion_imag
_atom_type_scat_source
C C 0.0033 0.0016 'International Tables Vol C Tables 4.2.6.8 and 6.1.1.4'
H H 0.0000 0.0000 'International Tables Vol C Tables 4.2.6.8 and 6.1.1.4'
N N 0.0061 0.0033 'International Tables Vol C Tables 4.2.6.8 and 6.1.1.4'
O O 0.0106 0.0060 'International Tables Vol C Tables 4.2.6.8 and 6.1.1.4'

loop_
_geom_angle_atom_site_label_1
_geom_angle_atom_site_label_2
_geom_angle_atom_site_label_3
_geom_angle
C1 N2 C15 120.48(9)
C1 N2 C2 120.02(9)
C15 N2 C2 116.42(9)
O1 C1 N1 121.86(10)
O1 C1 N2 121.96(10)
N1 C1 N2 116.17(10)
C3 C2 C7 121.19(10)
C3 C2 N2 119.42(10)
C7 C2 N2 119.37(10)
C4 C3 C2 120.10(11)
C3 C4 C5 119.63(11)
C6 C5 C4 120.14(11)
C5 C6 C7 121.14(11)
C2 C7 C6 117.76(10)
C2 C7 C8 123.14(10)
C6 C7 C8 119.08(10)
C9 C8 C7 126.90(11)
C8 C9 C10 126.99(11)
C15 C10 C11 117.40(11)
C15 C10 C9 123.12(10)
C11 C10 C9 119.47(10)
C12 C11 C10 121.47(11)
C11 C12 C13 120.21(11)
C12 C13 C14 119.52(11)
C15 C14 C13 120.01(11)
C14 C15 C10 121.36(10)
C14 C15 N2 119.64(10)
C10 C15 N2 118.90(10)
O2 C16 O3 122.77(11)
O2 C16 C17 120.47(11)
O3 C16 C17 116.75(10)
C18 C17 C22 118.83(11)
C18 C17 C16 119.70(11)
C22 C17 C16 121.44(11)
C19 C18 C17 120.92(11)
C18 C19 C20 120.71(11)
N3 C20 C21 120.84(11)
N3 C20 C19 120.97(11)
C21 C20 C19 118.17(11)
C22 C21 C20 120.93(11)
C21 C22 C17 120.40(11)

loop_
_geom_bond_atom_site_label_1
_geom_bond_atom_site_label_2
_geom_bond_distance
O1 C1 1.2398(14)
O2 C16 1.2504(15)
O3 C16 1.2984(15)
N1 C1 1.3469(15)
N2 C1 1.3724(14)
N2 C15 1.4356(14)
N2 C2 1.4360(14)
N3 C20 1.3679(16)
C2 C3 1.3886(16)
C2 C7 1.3989(15)
C3 C4 1.3883(16)
C4 C5 1.3907(17)
C5 C6 1.3851(18)
C6 C7 1.4037(16)
C7 C8 1.4638(16)
C8 C9 1.3422(16)
C9 C10 1.4654(16)
C10 C15 1.4017(15)
C10 C11 1.4019(16)
C11 C12 1.3845(17)
C12 C13 1.3893(18)
C13 C14 1.3906(16)
C14 C15 1.3904(16)
C16 C17 1.4687(16)
C17 C18 1.3958(17)
C17 C22 1.3980(17)
C18 C19 1.3763(17)
C19 C20 1.4052(16)
C20 C21 1.4028(17)
C21 C22 1.3825(17)

loop_
_geom_hbond_atom_site_label_D
_geom_hbond_atom_site_label_H
_geom_hbond_atom_site_label_A
_geom_hbond_distance_DH
_geom_hbond_distance_HA
_geom_hbond_distance_DA
_geom_hbond_angle_DHA
_geom_hbond_site_symmetry_A
N1 H1A O1 0.888(17) 2.016(17) 2.8967(13) 171.5(15) 3_755
N3 H3A O1 0.919(18) 2.031(18) 2.9438(14) 172.4(15) 1_465
O3 H3 O2 1.04(3) 1.59(3) 2.6181(13) 172(3) 3_665
